data_7060491
loop_
_publ_author_name
'Arsenyan, Pavel'
'Petrenko, Alla'
'Belyakov, Sergey'

_publ_section_title
;
 Selanyl and tellanyl electrophiles as a driving force in the construction
 of sophisticated polyaromatic hydrocarbons
;
_journal_issue 16
_journal_name_full 'New Journal of Chemistry'
_journal_page_first 7247
_journal_page_last 7255
_journal_paper_doi 10.1039/D1NJ00401H
_journal_volume 45
_journal_year 2021
_chemical_formula_moiety 'C36 H22 Se'
_chemical_formula_sum 'C36 H22 Se'
_chemical_formula_weight 533.54
_space_group_crystal_system triclinic
_space_group_IT_number 2
_space_group_name_Hall '-P 1'
_space_group_name_H-M_alt 'P -1'
_symmetry_Int_Tables_number 2
_atom_sites_solution_primary dual
_audit_creation_date 2019-04-14
_audit_creation_method
;
Olex2 1.2-ac4
(compiled 2018.05.17 svn.r3504 for Rigaku Oxford Diffraction, GUI svn.r5492)
;
_audit_update_record
;
2020-06-07 deposited with the CCDC.	2021-03-24 downloaded from the CCDC.
;
_cell_angle_alpha 73.366(1)
_cell_angle_beta 82.145(1)
_cell_angle_gamma 80.121(1)
_cell_formula_units_Z 2
_cell_length_a 9.3198(1)
_cell_length_b 11.5015(2)
_cell_length_c 11.9566(2)
_cell_measurement_reflns_used 41769
_cell_measurement_temperature 150.0(1)
_cell_measurement_theta_max 76.9160
_cell_measurement_theta_min 3.8850
_cell_volume 1204.59(3)
_computing_cell_refinement 'CrysAlisPro 1.171.40.35a (Rigaku OD, 2018)'
_computing_data_collection 'CrysAlisPro 1.171.40.35a (Rigaku OD, 2018)'
_computing_data_reduction 'CrysAlisPro 1.171.40.35a (Rigaku OD, 2018)'
_computing_molecular_graphics 'Olex2 (Dolomanov et al., 2009)'
_computing_publication_material 'Olex2 (Dolomanov et al., 2009)'
_computing_structure_refinement 'olex2.refine (Bourhis et al., 2015)'
_computing_structure_solution 'ShelXT (Sheldrick, 2015)'
_diffrn_ambient_environment N~2~
_diffrn_ambient_temperature 150.0(1)
_diffrn_detector 'CCD plate'
_diffrn_detector_area_resol_mean 10.0000
_diffrn_detector_type HyPix
_diffrn_measured_fraction_theta_full 0.9930
_diffrn_measured_fraction_theta_max 0.9930
_diffrn_measurement_details
;
List of Runs (angles in degrees, time in seconds):

  # Type    Start    End  Width  t~exp~   \w     \q     \k     \f   Frames
#--------------------------------------------------------------------------
  1  \w   -119.00 -79.00   0.50    0.07    --  -49.35 -47.00  43.00   80
  2  \w    -49.00  22.00   0.50    0.07    --  -49.35  47.00-167.00  142
  3  \w    -21.00  48.00   0.50    0.07    --   49.66 -47.00  43.00  138
  4  \w     81.00 121.00   0.50    0.07    --   49.66  47.00-167.00   80
  5  \w    -53.00 -28.00   0.50    0.26    --  -84.25  47.00-167.00   50
  6  \w   -124.00 -99.00   0.50    0.26    --  -84.25 -47.00  43.00   50
  7  \w    131.00 157.00   0.50    0.26    --  105.75  47.00-167.00   52
  8  \w    -36.00 -10.00   0.50    0.07    --    4.00 120.00  88.70   52
  9  \w    -25.00   0.00   0.50    0.07    --   12.00 109.00-120.06   50
 10  \w    -12.00  13.00   0.50    0.07    --   20.00 101.00  22.53   50
 11  \w      6.00  31.00   0.50    0.07    --   28.00  80.00-145.93   50
 12  \w     11.00  37.00   0.50    0.07    --   32.00  77.00-164.37   52
 13  \w     13.00  38.00   0.50    0.07    --   32.00  74.00 -57.63   50
 14  \w    -48.00 -19.00   0.50    0.07    --  -36.00 -71.00  54.41   58
 15  \w     18.00  43.00   0.50    0.07    --   36.00  72.00  18.06   50
 16  \w    -53.00 -26.00   0.50    0.07    --  -36.00 -69.00  33.27   54
 17  \w     18.00  43.00   0.50    0.07    --   36.00  73.00  65.79   50
 18  \w    -43.00 -18.00   0.50    0.07    --  -36.00 -73.00-135.96   50
 19  \w     34.00  61.00   0.50    0.07    --   48.00  66.00 -40.46   54
 20  \w     85.00 111.00   0.50    0.07    --   48.00  66.00 -40.46   52
 21  \w     33.00  60.00   0.50    0.07    --   48.00  66.00  84.50   54
 22  \w    -69.00 -42.00   0.50    0.07    --  -49.35 -57.00 150.00   54
 23  \w    -87.00 -41.00   0.50    0.07    --  -49.35 -16.00  45.66   92
 24  \w     33.00  95.00   0.50    0.07    --   49.66-125.00 -90.00  124
 25  \w     36.00  63.00   0.50    0.07    --   52.00  65.00 113.38   54
 26  \w   -126.00 -93.00   0.50    0.07    --  -56.00 -64.00-125.12   66
 27  \w    -67.00 -40.00   0.50    0.07    --  -56.00 -64.00-125.12   54
 28  \w     41.00  66.00   0.50    0.07    --   56.00  67.00 122.93   50
 29  \w   -122.00 -87.00   0.50    0.07    --  -56.00 -66.00-162.50   70
 30  \w     42.00  69.00   0.50    0.07    --   56.00  65.00-133.47   54
 31  \w     41.00  66.00   0.50    0.07    --   56.00  66.00 170.16   50
 32  \w    -72.00 -40.00   0.50    0.07    --  -56.00 -66.00-162.50   64
 33  \w     41.00  68.00   0.50    0.07    --   56.00  66.00   0.72   54
 34  \w     40.00  95.00   0.50    0.07    --   56.00  67.00  29.34  110
 35  \w    -69.00 -40.00   0.50    0.07    --  -56.00 -66.00 146.65   58
 36  \w     45.00  71.00   0.50    0.07    --   60.00  66.00 -23.91   52
 37  \w    -72.00 -43.00   0.50    0.07    --  -60.00 -67.00  81.47   58
 38  \w    -78.00 -52.00   0.50    0.26    --  -68.00 -66.00-127.25   52
 39  \w    -78.00 -52.00   0.50    0.26    --  -68.00 -64.00 -92.91   52
 40  \w    -81.00 -54.00   0.50    0.26    --  -68.00 -60.00 126.75   54
 41  \w   -137.00-109.00   0.50    0.26    --  -68.00 -65.00  19.58   56
 42  \w    -77.00 -52.00   0.50    0.26    --  -68.00 -65.00  19.58   50
 43  \w    -84.00 -59.00   0.50    0.26    --  -72.00 -58.00  51.24   50
 44  \w    -81.00 -56.00   0.50    0.26    --  -72.00 -64.00  12.15   50
 45  \w    -82.00 -56.00   0.50    0.26    --  -72.00 -66.00-138.01   52
 46  \w    -84.00 -57.00   0.50    0.26    --  -72.00 -65.00  46.98   54
 47  \w    -87.00 -61.00   0.50    0.26    --  -76.00 -63.00 -27.17   52
 48  \w    -88.00 -61.00   0.50    0.26    --  -76.00 -63.00  38.69   54
 49  \w    -89.00 -62.00   0.50    0.26    --  -76.00 -60.00 150.44   54
 50  \w    -88.00 -61.00   0.50    0.26    --  -76.00 -65.00 -50.67   54
 51  \w    -90.00 -65.00   0.50    0.26    --  -80.00 -63.00 -35.51   50
 52  \w    -93.00 -67.00   0.50    0.26    --  -80.00 -59.00  71.03   52
 53  \w    -97.00 -68.00   0.50    0.26    --  -84.25 -66.00   4.84   58
 54  \w    -95.00 -69.00   0.50    0.26    --  -84.25 -65.00  66.04   52
 55  \w   -149.00 -68.00   0.50    0.26    --  -84.25 -66.00 175.36  162
 56  \w    -96.00 -70.00   0.50    0.26    --  -84.25 -65.00 -53.88   52
 57  \w    -95.00 -68.00   0.50    0.26    --  -84.25 -65.00 127.85   54
 58  \w    -96.00 -70.00   0.50    0.26    --  -84.25 -61.00  20.16   52
 59  \w    -94.00 -68.00   0.50    0.26    --  -84.25 -65.00 -71.08   52
 60  \w    -96.00 -69.00   0.50    0.26    --  -84.25 -66.00-172.98   54
 61  \w    -97.00 -70.00   0.50    0.26    --  -84.25 -65.00 116.05   54
 62  \w   -114.00 -68.00   0.50    0.26    --  -84.25 -65.00-121.13   92
 63  \w    -66.00 -30.00   0.50    0.26    --  -84.25  61.00-180.00   72
 64  \w    -95.00 -70.00   0.50    0.26    --  -84.25 -61.00  90.00   50
 65  \w    -96.00 -69.00   0.50    0.26    --  -84.25 -63.00-169.64   54
 66  \w   -113.00 -73.00   0.50    0.26    --  -84.25 -54.00 127.31   80
 67  \w   -135.00 -72.00   0.50    0.26    --  -84.25 -58.00-166.39  126
 68  \w    -95.00 -69.00   0.50    0.26    --  -84.25 -64.00 -95.38   52
 69  \w    -98.00 -71.00   0.50    0.26    --  -84.25 -61.00 -23.58   54
 70  \w    -96.00 -70.00   0.50    0.26    --  -84.25 -66.00-104.83   52
 71  \w    -97.00 -70.00   0.50    0.26    --  -84.25 -61.00-150.00   54
 72  \w     35.00 116.00   0.50    0.26    --  105.75-125.00-180.00  162
 73  \w     91.00 118.00   0.50    0.26    --  105.75   0.00  90.00   54
 74  \w     88.00 141.00   0.50    0.26    --  105.75  77.00-150.00  106
 75  \w     36.00  89.00   0.50    0.26    --  105.75 -94.00  90.00  106
 76  \w     39.00  64.00   0.50    0.26    --  105.75 -61.00 120.00   50
 77  \w     45.00  70.00   0.50    0.26    --  105.75 -61.00  60.00   50
 78  \w     72.00 109.00   0.50    0.26    --  105.75 -94.00  60.00   74
 79  \w     92.00 155.00   0.50    0.26    --  105.75  61.00 120.00  126
 80  \w    139.00 165.00   0.50    0.26    --  105.75  61.00 -30.00   52
 81  \w     39.00  65.00   0.50    0.26    --  105.75 -94.00  60.00   52
 82  \w     65.00 102.00   0.50    0.26    --  105.75 -77.00-150.00   74
 83  \w     94.00 124.00   0.50    0.26    --  105.75  61.00 -30.00   60
 84  \w     92.00 160.00   0.50    0.26    --  105.75  61.00  90.00  136
 85  \w    143.00 178.00   0.50    0.26    --  105.75  30.00-120.00   70
 86  \w    146.00 171.00   0.50    0.26    --  105.75  61.00 150.00   50
 87  \w     92.00 138.00   0.50    0.26    --  105.75  61.00 150.00   92
 88  \w     90.00 153.00   0.50    0.26    --  105.75  77.00-180.00  126
 89  \w     72.00 116.00   0.50    0.26    --  105.75-125.00 -30.00   88
 90  \w    140.00 167.00   0.50    0.26    --  105.75  77.00-120.00   54
 91  \w     80.00 109.00   0.50    0.26    --  105.75 -94.00  30.00   58
 92  \w     38.00  65.00   0.50    0.26    --  105.75-125.00 -30.00   54
 93  \w     95.00 128.00   0.50    0.26    --  105.75 -82.00 -85.68   66
 94  \w     88.00 117.00   0.50    0.26    --  105.75  77.00-120.00   58
 95  \w     59.00  84.00   0.50    0.26    --  105.75 -82.00 -85.68   50
 96  \w    145.00 173.00   0.50    0.26    --  105.75  77.00   0.00   56
 97  \w     36.00  74.00   0.50    0.26    --  105.75 -94.00  30.00   76
 98  \w    108.00 135.00   0.50    0.26    --  105.75  30.00-120.00   54
 99  \w     36.00  69.00   0.50    0.26    --  105.75 -61.00-180.00   66
100  \w     92.00 119.00   0.50    0.26    --  105.75  61.00-180.00   54
101  \w     90.00 115.00   0.50    0.26    --  105.75  77.00   0.00   50
102  \w     78.00 116.00   0.50    0.26    --  105.75-125.00  30.00   76
103  \w     35.00  67.00   0.50    0.26    --  105.75-125.00  30.00   64
104  \w     49.00  75.00   0.50    0.26    --  105.75 -77.00 150.00   52
105  \w     84.00 116.00   0.50    0.26    --  105.75-125.00-120.00   64
106  \w     41.00  66.00   0.50    0.26    --  105.75-125.00-120.00   50
107  \w     41.00  70.00   0.50    0.26    --  105.75-125.00 150.00   58
108  \w     77.00 106.00   0.50    0.26    --  105.75-125.00 150.00   58
109  \w     93.00 156.00   0.50    0.26    --  105.75  61.00  60.00  126
110  \w     98.00 144.00   0.50    0.26    --  105.75  61.00-150.00   92
111  \w     92.00 141.00   0.50    0.26    --  105.75  61.00 -60.00   98
112  \w     88.00 157.00   0.50    0.26    --  105.75  77.00 -30.00  138
113  \w    128.00 163.00   0.50    0.26    --  105.75  61.00   0.00   70
114  \w    127.00 163.00   0.50    0.26    --  105.75  77.00  30.00   72
115  \w     87.00 115.00   0.50    0.26    --  105.75-125.00   0.00   56
116  \w     89.00 119.00   0.50    0.26    --  105.75  77.00  30.00   60
117  \w     96.00 122.00   0.50    0.26    --  105.75  61.00   0.00   52
118  \w     34.00  65.00   0.50    0.26    --  105.75 -61.00-150.00   62
119  \w     36.00  78.00   0.50    0.26    --  105.75-125.00   0.00   84
120  \w    149.00 176.00   0.50    0.26    --  105.75  30.00  90.00   54
121  \w    104.00 140.00   0.50    0.26    --  105.75  30.00  90.00   72
122  \w     35.00  60.00   0.50    0.26    --  105.75 -77.00   0.00   50
123  \w     58.00  84.00   0.50    0.26    --  105.75 -77.00  30.00   52
124  \w     42.00  69.00   0.50    0.26    --  105.75 -77.00 120.00   54
125  \w     78.00 103.00   0.50    0.26    --  105.75 -77.00 120.00   50
126  \w     82.00 107.00   0.50    0.26    --  105.75 -94.00-120.00   50
127  \w     91.00 154.00   0.50    0.26    --  105.75  77.00 -60.00  126
128  \w     88.00 116.00   0.50    0.26    --  105.75-125.00  90.00   56
129  \w     38.00  79.00   0.50    0.26    --  105.75   0.00  90.00   82
130  \w     35.00  60.00   0.50    0.26    --  105.75-125.00  90.00   50
131  \w    129.00 154.00   0.50    0.26    --  105.75  61.00 -90.00   50
132  \w     48.00  75.00   0.50    0.26    --  105.75-125.00  60.00   54
133  \w     88.00 115.00   0.50    0.26    --  105.75  77.00 150.00   54
134  \w     95.00 121.00   0.50    0.26    --  105.75  61.00 -90.00   52
135  \w     34.00  83.00   0.50    0.26    --  105.75 -77.00-180.00   98
136  \w    142.00 178.00   0.50    0.26    --  105.75  77.00  60.00   72
137  \w    111.00 136.00   0.50    0.26    --  105.75 125.00   0.00   50
138  \w     89.00 126.00   0.50    0.26    --  105.75  77.00  60.00   74
139  \w     98.00 130.00   0.50    0.26    --  105.75  45.00-180.00   64
140  \w    141.00 178.00   0.50    0.26    --  105.75  45.00 120.00   74
141  \w    147.00 175.00   0.50    0.26    --  105.75  30.00 150.00   56
142  \w    114.00 147.00   0.50    0.26    --  105.75  30.00-180.00   66
143  \w     94.00 134.00   0.50    0.26    --  105.75  61.00  30.00   80
144  \w     73.00 108.00   0.50    0.26    --  105.75 -94.00-180.00   70
145  \w     35.00  61.00   0.50    0.26    --  105.75 -94.00-180.00   52
146  \w     99.00 126.00   0.50    0.26    --  105.75  61.00-120.00   54
147  \w    139.00 168.00   0.50    0.26    --  105.75 125.00   0.00   58
148  \w    117.00 145.00   0.50    0.26    --  105.75 125.00  90.00   56
149  \w     91.00 138.00   0.50    0.26    --  105.75  77.00 120.00   94
150  \w     35.00  63.00   0.50    0.26    --  105.75 -61.00-120.00   56
151  \w    153.00 178.00   0.50    0.26    --  105.75  77.00-150.00   50
152  \w    100.00 125.00   0.50    0.26    --  105.75  45.00 120.00   50
153  \w     35.00  60.00   0.50    0.26    --  105.75 -77.00  60.00   50
154  \w     35.00  75.00   0.50    0.26    --  105.75 -80.00 -40.72   80
155  \w     96.00 122.00   0.50    0.26    --  105.75 -80.00 -40.72   52
156  \w     99.00 176.00   0.50    0.26    --  105.75  15.00 -60.00  154
;
_diffrn_measurement_device 'four-circle diffractometer'
_diffrn_measurement_device_type 'XtaLAB Synergy, Dualflex, HyPix'
_diffrn_measurement_method '\w scans'
_diffrn_orient_matrix_type 'CrysAlisPro convention (1999,Acta A55,543-557)'
_diffrn_orient_matrix_UB_11 -0.1653300000
_diffrn_orient_matrix_UB_12 0.0191351000
_diffrn_orient_matrix_UB_13 0.0372734000
_diffrn_orient_matrix_UB_21 -0.0246060000
_diffrn_orient_matrix_UB_22 -0.0881174000
_diffrn_orient_matrix_UB_23 -0.0691024000
_diffrn_orient_matrix_UB_31 0.0213958000
_diffrn_orient_matrix_UB_32 -0.1086267000
_diffrn_orient_matrix_UB_33 0.1098882000
_diffrn_radiation_monochromator mirror
_diffrn_radiation_probe x-ray
_diffrn_radiation_type 'Cu K\a'
_diffrn_radiation_wavelength 1.54184
_diffrn_reflns_av_R_equivalents 0.0374
_diffrn_reflns_av_unetI/netI 0.0151
_diffrn_reflns_limit_h_max 11
_diffrn_reflns_limit_h_min -11
_diffrn_reflns_limit_k_max 14
_diffrn_reflns_limit_k_min -14
_diffrn_reflns_limit_l_max 15
_diffrn_reflns_limit_l_min -15
_diffrn_reflns_number 47319
_diffrn_reflns_theta_full 77.3575
_diffrn_reflns_theta_max 77.36
_diffrn_reflns_theta_min 3.88
_diffrn_source 'micro-focus sealed X-ray tube'
_diffrn_source_type 'PhotonJet (Cu) X-ray Source'
_exptl_absorpt_coefficient_mu 2.283
_exptl_absorpt_correction_T_max 0.72469
_exptl_absorpt_correction_T_min 0.63050
_exptl_absorpt_correction_type multi-scan
_exptl_absorpt_process_details
;
CrysAlisPro 1.171.40.35a (Rigaku Oxford Diffraction, 2018)
Empirical absorption correction using spherical harmonics,
 implemented in SCALE3 ABSPACK scaling algorithm.
;
_exptl_crystal_colour Yellow
_exptl_crystal_density_diffrn 1.4709
_exptl_crystal_description Block
_exptl_crystal_F_000 544
_exptl_crystal_size_max 0.22
_exptl_crystal_size_mid 0.19
_exptl_crystal_size_min 0.16
_refine_diff_density_max 1.0814
_refine_diff_density_min -0.7651
_refine_diff_density_rms 0.0764
_refine_ls_d_res_high 0.7901
_refine_ls_d_res_low 11.4069
_refine_ls_goodness_of_fit_ref 1.0395
_refine_ls_hydrogen_treatment constr
_refine_ls_matrix_type full
_refine_ls_number_constraints 44
_refine_ls_number_parameters 334
_refine_ls_number_reflns 5082
_refine_ls_number_restraints 0
_refine_ls_restrained_S_all 1.0395
_refine_ls_R_factor_all 0.0338
_refine_ls_R_factor_gt 0.0335
_refine_ls_shift/su_max 0.0007
_refine_ls_shift/su_mean 0.0001
_refine_ls_structure_factor_coef Fsqd
_refine_ls_weighting_details 'w=1/[\s^2^(Fo^2^)+(0.0655P)^2^+0.6980P] where P=(Fo^2^+2Fc^2^)/3'
_refine_ls_weighting_scheme calc
_refine_ls_wR_factor_gt 0.0946
_refine_ls_wR_factor_ref 0.0949
_reflns_Friedel_coverage 0.0
_reflns_limit_h_max 11
_reflns_limit_h_min -11
_reflns_limit_k_max 14
_reflns_limit_k_min -13
_reflns_limit_l_max 15
_reflns_limit_l_min 0
_reflns_number_gt 5005
_reflns_number_total 5082
_reflns_threshold_expression I>=2u(I)
_cod_data_source_file d1nj00401h2.cif
_cod_data_source_block A574
_cod_depositor_comments 'Adding full bibliography for 7060487--7060492.cif.'
_cod_database_code 7060491
_chemical_oxdiff_formula 'C72 H44 Se2 '
_chemical_oxdiff_usercomment 'from Pavel'
_diffrn_oxdiff_digest_frames
;
010bad3eae4b50f8a41c425ff493419dfc0008053c7
;
_reflns_odcompleteness_completeness 98.89
_reflns_odcompleteness_iscentric 1
_reflns_odcompleteness_theta 77.49
_olex2_refinement_description
;
1. Fixed Uiso
 At 1.2 times of:
  All C(H) groups
2.a Aromatic/amide H refined with riding coordinates:
 C34(H34), C1(H1), C2(H2), C3(H3), C4(H4), C5(H5), C6(H6), C9(H9), C10(H10),
 C11(H11), C12(H12), C13(H13), C14(H14), C26(H26), C27(H27), C28(H28), C29(H29),
  C30(H30), C33(H33), C35(H35), C36(H36), C37(H37)
;
_olex2_submission_special_instructions 'No special instructions were received'
_oxdiff_exptl_absorpt_empirical_details
;
Empirical correction (ABSPACK) includes:
- Absorption correction using spherical harmonics
- Frame scaling
;
_oxdiff_exptl_absorpt_empirical_full_max 1.500
_oxdiff_exptl_absorpt_empirical_full_min 0.812

loop_
_space_group_symop_id
_space_group_symop_operation_xyz
1 x,y,z
2 -x,-y,-z

loop_
_atom_site_label
_atom_site_type_symbol
_atom_site_fract_x
_atom_site_fract_y
_atom_site_fract_z
_atom_site_U_iso_or_equiv
_atom_site_adp_type
_atom_site_occupancy
_atom_site_refinement_flags_posn
Se31 Se 0.312755(5) 0.473108(5) 0.896888(5) 0.02442(6) Uani 1.000000 .
C19 C 0.446633(5) 0.328531(5) 0.606521(5) 0.0187(2) Uani 1.000000 .
C22 C 0.568548(5) 0.238998(5) 0.642398(5) 0.0184(2) Uani 1.000000 .
C8 C 0.423989(5) 0.388069(5) 0.788549(5) 0.0201(2) Uani 1.000000 .
C18 C 0.570508(5) 0.175518(5) 0.461881(5) 0.0189(2) Uani 1.000000 .
C16 C 0.629019(5) 0.096709(5) 0.388650(5) 0.0207(2) Uani 1.000000 .
C23 C 0.617942(5) 0.151633(5) 0.575501(5) 0.0191(2) Uani 1.000000 .
C17 C 0.465480(5) 0.279909(5) 0.419162(5) 0.0196(2) Uani 1.000000 .
C12 C 0.785088(5) 0.190581(5) 0.762021(5) 0.0223(2) Uani 1.000000 .
H12 H 0.837649(5) 0.146729(5) 0.711690(5) 0.0267(3) Uiso 1.000000 R
C25 C 0.224021(5) 0.471769(5) 0.655238(5) 0.0191(2) Uani 1.000000 .
C13 C 0.708708(5) 0.037302(5) 0.618990(5) 0.0221(2) Uani 1.000000 .
H13 H 0.731963(5) 0.015173(5) 0.696184(5) 0.0265(3) Uiso 1.000000 R
C15 C 0.587380(5) 0.125529(5) 0.272221(5) 0.0235(2) Uani 1.000000 .
C21 C 0.639420(5) 0.245149(5) 0.741527(5) 0.0196(2) Uani 1.000000 .
C5 C 0.427520(5) 0.307289(5) 0.300001(5) 0.0230(2) Uani 1.000000 .
H5 H 0.361840(5) 0.376699(5) 0.270835(5) 0.0276(3) Uiso 1.000000 R
C6 C 0.400541(5) 0.349727(5) 0.494117(5) 0.0197(2) Uani 1.000000 .
H6 H 0.324561(5) 0.412223(5) 0.469734(5) 0.0236(3) Uiso 1.000000 R
C20 C 0.566521(5) 0.319319(5) 0.815020(5) 0.0207(2) Uani 1.000000 .
C24 C 0.728248(5) -0.010541(5) 0.431547(5) 0.0232(2) Uani 1.000000 .
C14 C 0.761540(5) -0.039411(5) 0.550581(5) 0.0241(2) Uani 1.000000 .
H14 H 0.820675(5) -0.112334(5) 0.581798(5) 0.0289(3) Uiso 1.000000 R
C7 C 0.368788(5) 0.397162(5) 0.686382(5) 0.0193(2) Uani 1.000000 .
C32 C 0.217251(5) 0.340439(5) 0.997050(5) 0.0239(2) Uani 1.000000 .
C9 C 0.636441(5) 0.327452(5) 0.909382(5) 0.0256(2) Uani 1.000000 .
H9 H 0.587427(5) 0.373877(5) 0.958728(5) 0.0307(3) Uiso 1.000000 R
C10 C 0.775629(5) 0.268229(5) 0.930138(5) 0.0278(3) Uani 1.000000 .
H10 H 0.819058(5) 0.273117(5) 0.993900(5) 0.0333(3) Uiso 1.000000 R
C33 C 0.250329(5) 0.220921(5) 0.986908(5) 0.0284(3) Uani 1.000000 .
H33 H 0.323375(5) 0.201974(5) 0.931067(5) 0.0341(3) Uiso 1.000000 R
C26 C 0.218311(5) 0.592480(5) 0.587201(5) 0.0237(2) Uani 1.000000 .
H26 H 0.304583(5) 0.626245(5) 0.560637(5) 0.0285(3) Uiso 1.000000 R
C4 C 0.485761(5) 0.233901(5) 0.230731(5) 0.0256(3) Uani 1.000000 .
H4 H 0.459697(5) 0.253743(5) 0.154469(5) 0.0307(3) Uiso 1.000000 R
C1 C 0.784248(5) -0.086881(5) 0.357979(5) 0.0271(3) Uani 1.000000 .
H1 H 0.849201(5) -0.157403(5) 0.385291(5) 0.0325(3) Uiso 1.000000 R
C30 C 0.094811(5) 0.421611(5) 0.692920(5) 0.0247(3) Uani 1.000000 .
H30 H 0.097647(5) 0.340506(5) 0.737375(5) 0.0296(3) Uiso 1.000000 R
C27 C 0.085660(5) 0.663017(5) 0.558531(5) 0.0262(3) Uani 1.000000 .
H27 H 0.083009(5) 0.743847(5) 0.513358(5) 0.0314(3) Uiso 1.000000 R
C11 C 0.851042(5) 0.200780(5) 0.854692(5) 0.0252(3) Uani 1.000000 .
H11 H 0.946126(5) 0.162564(5) 0.866944(5) 0.0303(3) Uiso 1.000000 R
C28 C -0.042932(5) 0.613031(5) 0.597210(5) 0.0254(3) Uani 1.000000 .
H28 H -0.132169(5) 0.660332(5) 0.578205(5) 0.0305(3) Uiso 1.000000 R
C3 C 0.646599(5) 0.046829(5) 0.202352(5) 0.0284(3) Uani 1.000000 .
H3 H 0.620805(5) 0.064827(5) 0.126182(5) 0.0340(3) Uiso 1.000000 R
C29 C -0.038798(5) 0.491951(5) 0.664571(5) 0.0272(3) Uani 1.000000 .
H29 H -0.125169(5) 0.458204(5) 0.690537(5) 0.0326(3) Uiso 1.000000 R
C2 C 0.743388(5) -0.057788(5) 0.245380(5) 0.0296(3) Uani 1.000000 .
H2 H 0.781326(5) -0.109100(5) 0.197660(5) 0.0356(3) Uiso 1.000000 R
C34 C 0.173862(5) 0.129981(5) 1.060488(5) 0.0360(3) Uani 1.000000 .
H34 H 0.195799(5) 0.050290(5) 1.053348(5) 0.0432(3) Uiso 1.000000 R
C37 C 0.109661(5) 0.367359(5) 1.082500(5) 0.0315(3) Uani 1.000000 .
H37 H 0.088602(5) 0.446678(5) 1.090698(5) 0.0378(3) Uiso 1.000000 R
C35 C 0.065309(5) 0.157033(5) 1.144320(5) 0.0381(3) Uani 1.000000 .
H35 H 0.013844(5) 0.096054(5) 1.192834(5) 0.0457(4) Uiso 1.000000 R
C36 C 0.033891(5) 0.276059(5) 1.155371(5) 0.0380(3) Uani 1.000000 .
H36 H -0.038344(5) 0.294554(5) 1.211951(5) 0.0456(4) Uiso 1.000000 R

loop_
_atom_site_aniso_label
_atom_site_aniso_U_11
_atom_site_aniso_U_22
_atom_site_aniso_U_33
_atom_site_aniso_U_12
_atom_site_aniso_U_13
_atom_site_aniso_U_23
Se31 0.02815(10) 0.02277(10) 0.02401(11) 0.00067(7) -0.00215(7) -0.01154(8)
C19 0.0179(4) 0.0187(5) 0.0189(5) -0.0022(4) -0.0017(4) -0.0046(4)
C22 0.0183(4) 0.0185(5) 0.0172(5) -0.0015(4) -0.0014(4) -0.0034(4)
C8 0.0220(4) 0.0198(5) 0.0190(5) -0.0018(4) -0.0015(4) -0.0067(4)
C18 0.0182(4) 0.0192(5) 0.0192(5) -0.0025(4) -0.0016(4) -0.0050(4)
C16 0.0205(4) 0.0206(5) 0.0210(5) -0.0036(4) -0.0008(4) -0.0054(4)
C23 0.0180(4) 0.0186(5) 0.0198(5) -0.0017(4) -0.0019(4) -0.0043(4)
C17 0.0180(4) 0.0215(5) 0.0185(5) -0.0025(4) -0.0031(4) -0.0039(4)
C12 0.0217(4) 0.0210(5) 0.0225(5) -0.0004(4) -0.0044(4) -0.0036(4)
C25 0.0189(4) 0.0205(5) 0.0186(5) 0.0011(4) -0.0026(4) -0.0082(4)
C13 0.0231(4) 0.0203(5) 0.0213(5) 0.0001(4) -0.0045(4) -0.0038(4)
C15 0.0230(4) 0.0255(5) 0.0224(5) -0.0031(4) -0.0013(4) -0.0076(5)
C21 0.0201(4) 0.0185(5) 0.0190(5) -0.0020(4) -0.0036(4) -0.0027(4)
C5 0.0229(4) 0.0244(5) 0.0200(5) 0.0006(4) -0.0054(4) -0.0040(4)
C6 0.0167(4) 0.0201(5) 0.0208(5) 0.0000(4) -0.0041(4) -0.0036(4)
C20 0.0218(4) 0.0198(5) 0.0195(5) -0.0021(4) -0.0030(4) -0.0036(4)
C24 0.0218(4) 0.0220(5) 0.0256(5) -0.0022(4) -0.0009(4) -0.0074(4)
C14 0.0246(4) 0.0189(5) 0.0269(5) 0.0018(4) -0.0049(4) -0.0049(4)
C7 0.0185(4) 0.0186(5) 0.0198(5) -0.0014(4) -0.0015(4) -0.0045(4)
C32 0.0239(4) 0.0290(5) 0.0187(5) -0.0006(4) -0.0057(4) -0.0063(4)
C9 0.0297(4) 0.0269(5) 0.0223(5) -0.0014(4) -0.0063(4) -0.0096(4)
C10 0.0309(4) 0.0304(5) 0.0238(5) -0.0040(4) -0.0112(4) -0.0061(5)
C33 0.0323(4) 0.0284(5) 0.0238(5) -0.0019(4) -0.0021(4) -0.0076(5)
C26 0.0193(4) 0.0237(5) 0.0265(5) -0.0032(4) -0.0014(4) -0.0042(5)
C4 0.0269(4) 0.0299(5) 0.0194(5) -0.0017(4) -0.0054(4) -0.0058(5)
C1 0.0266(4) 0.0224(5) 0.0319(5) 0.0010(4) -0.0011(4) -0.0102(5)
C30 0.0231(4) 0.0194(5) 0.0290(5) -0.0010(4) -0.0015(4) -0.0040(5)
C27 0.0266(4) 0.0206(5) 0.0276(5) 0.0004(4) -0.0040(4) -0.0021(5)
C11 0.0215(4) 0.0243(5) 0.0281(5) -0.0008(4) -0.0087(4) -0.0026(5)
C28 0.0189(4) 0.0262(5) 0.0305(5) 0.0037(4) -0.0061(4) -0.0090(5)
C3 0.0318(4) 0.0330(5) 0.0222(5) -0.0035(4) -0.0014(4) -0.0118(5)
C29 0.0179(4) 0.0272(5) 0.0363(6) -0.0024(4) -0.0007(4) -0.0098(5)
C2 0.0317(4) 0.0302(5) 0.0299(5) -0.0013(4) 0.0017(4) -0.0166(5)
C34 0.0425(4) 0.0326(5) 0.0306(6) -0.0069(4) -0.0063(5) -0.0024(5)
C37 0.0315(4) 0.0383(5) 0.0238(5) 0.0046(4) -0.0037(4) -0.0118(5)
C35 0.0338(4) 0.0472(6) 0.0268(5) -0.0093(5) -0.0060(4) 0.0040(5)
C36 0.0298(4) 0.0565(6) 0.0228(5) 0.0005(5) -0.0006(4) -0.0078(5)

loop_
_atom_type_symbol
_atom_type_scat_dispersion_real
_atom_type_scat_dispersion_imag
_atom_type_scat_Cromer_Mann_a1
_atom_type_scat_Cromer_Mann_a2
_atom_type_scat_Cromer_Mann_a3
_atom_type_scat_Cromer_Mann_a4
_atom_type_scat_Cromer_Mann_b1
_atom_type_scat_Cromer_Mann_b2
_atom_type_scat_Cromer_Mann_b3
_atom_type_scat_Cromer_Mann_b4
_atom_type_scat_Cromer_Mann_c
_atom_type_scat_source
_atom_type_scat_dispersion_source
H 0.00000 0.00000 0.49300 0.32291 0.14019 0.04081 10.51090 26.12570 3.14236 57.79970 0.0030380000826 'International Tables Volume C Table 6.1.1.4 (pp. 500-502)' 'Henke, Gullikson and Davis, At. Data and Nucl. Data Tables, 1993, 54, 2'
C 0.01920 0.00962 2.31000 1.02000 1.58860 0.86500 20.84390 10.20750 0.56870 51.65120 0.215599998832 'International Tables Volume C Table 6.1.1.4 (pp. 500-502)' 'Henke, Gullikson and Davis, At. Data and Nucl. Data Tables, 1993, 54, 2'
Se -0.79210 1.18296 17.00060 5.81960 3.97310 4.35430 2.40980 0.27260 15.23720 43.81630 2.84089994431 'International Tables Volume C Table 6.1.1.4 (pp. 500-502)' 'Henke, Gullikson and Davis, At. Data and Nucl. Data Tables, 1993, 54, 2'

loop_
_geom_angle_atom_site_label_1
_geom_angle_atom_site_label_2
_geom_angle_atom_site_label_3
_geom_angle
_geom_angle_site_symmetry_1
_geom_angle_site_symmetry_3
_geom_angle_publ_flag
C32 Se31 C8 98.481(4) . . ?
C6 C19 C22 120.011(6) . . ?
C7 C19 C22 119.817(6) . . ?
C7 C19 C6 120.168(5) . . ?
C23 C22 C19 117.868(6) . . ?
C21 C22 C19 117.816(6) . . ?
C21 C22 C23 124.257(5) . . ?
C20 C8 Se31 119.843(5) . . ?
C7 C8 Se31 119.046(4) . . ?
C7 C8 C20 121.076(6) . . ?
C23 C18 C16 120.421(5) . . ?
C17 C18 C16 119.320(6) . . ?
C17 C18 C23 120.252(6) . . ?
C15 C16 C18 119.988(5) . . ?
C24 C16 C18 120.124(6) . . ?
C24 C16 C15 119.888(6) . . ?
C18 C23 C22 119.158(5) . . ?
C13 C23 C22 123.457(6) . . ?
C13 C23 C18 117.328(6) . . ?
C5 C17 C18 119.079(6) . . ?
C6 C17 C18 118.810(6) . . ?
C6 C17 C5 122.089(5) . . ?
C21 C12 H12 119.127(4) . . ?
C11 C12 H12 119.127(3) . . ?
C11 C12 C21 121.746(6) . . ?
C26 C25 C7 119.959(5) . . ?
C30 C25 C7 120.855(5) . . ?
C30 C25 C26 119.185(5) . . ?
H13 C13 C23 119.070(4) . . ?
C14 C13 C23 121.859(6) . . ?
C14 C13 H13 119.070(3) . . ?
C4 C15 C16 119.077(6) . . ?
C3 C15 C16 118.768(5) . . ?
C3 C15 C4 122.155(6) . . ?
C12 C21 C22 122.916(6) . . ?
C20 C21 C22 119.369(5) . . ?
C20 C21 C12 117.388(6) . . ?
H5 C5 C17 119.459(3) . . ?
C4 C5 C17 121.082(5) . . ?
C4 C5 H5 119.459(3) . . ?
C17 C6 C19 121.620(5) . . ?
H6 C6 C19 119.190(3) . . ?
H6 C6 C17 119.190(3) . . ?
C21 C20 C8 119.091(6) . . ?
C9 C20 C8 121.491(6) . . ?
C9 C20 C21 119.385(5) . . ?
C14 C24 C16 118.154(6) . . ?
C1 C24 C16 119.136(6) . . ?
C1 C24 C14 122.638(5) . . ?
C24 C14 C13 121.462(5) . . ?
H14 C14 C13 119.269(3) . . ?
H14 C14 C24 119.269(3) . . ?
C8 C7 C19 120.006(5) . . ?
C25 C7 C19 117.989(6) . . ?
C25 C7 C8 121.929(6) . . ?
C33 C32 Se31 122.962(5) . . ?
C37 C32 Se31 117.406(5) . . ?
C37 C32 C33 119.631(5) . . ?
H9 C9 C20 119.243(3) . . ?
C10 C9 C20 121.513(6) . . ?
C10 C9 H9 119.243(4) . . ?
H10 C10 C9 120.262(4) . . ?
C11 C10 C9 119.476(6) . . ?
C11 C10 H10 120.262(3) . . ?
H33 C33 C32 120.085(3) . . ?
C34 C33 C32 119.830(5) . . ?
C34 C33 H33 120.085(4) . . ?
H26 C26 C25 119.624(3) . . ?
C27 C26 C25 120.751(5) . . ?
C27 C26 H26 119.624(3) . . ?
C5 C4 C15 121.362(6) . . ?
H4 C4 C15 119.319(4) . . ?
H4 C4 C5 119.319(3) . . ?
H1 C1 C24 119.796(3) . . ?
C2 C1 C24 120.407(5) . . ?
C2 C1 H1 119.796(3) . . ?
H30 C30 C25 119.818(3) . . ?
C29 C30 C25 120.365(5) . . ?
C29 C30 H30 119.818(3) . . ?
H27 C27 C26 120.067(3) . . ?
C28 C27 C26 119.867(5) . . ?
C28 C27 H27 120.067(3) . . ?
C10 C11 C12 120.286(5) . . ?
H11 C11 C12 119.857(3) . . ?
H11 C11 C10 119.857(3) . . ?
H28 C28 C27 119.993(3) . . ?
C29 C28 C27 120.014(5) . . ?
C29 C28 H28 119.993(3) . . ?
H3 C3 C15 119.614(3) . . ?
C2 C3 C15 120.773(6) . . ?
C2 C3 H3 119.614(4) . . ?
C28 C29 C30 119.810(5) . . ?
H29 C29 C30 120.095(3) . . ?
H29 C29 C28 120.095(3) . . ?
C3 C2 C1 121.026(6) . . ?
H2 C2 C1 119.487(3) . . ?
H2 C2 C3 119.487(4) . . ?
H34 C34 C33 119.709(4) . . ?
C35 C34 C33 120.582(6) . . ?
C35 C34 H34 119.709(4) . . ?
H37 C37 C32 119.953(4) . . ?
C36 C37 C32 120.094(6) . . ?
C36 C37 H37 119.953(4) . . ?
H35 C35 C34 120.261(4) . . ?
C36 C35 C34 119.479(5) . . ?
C36 C35 H35 120.261(3) . . ?
C35 C36 C37 120.369(5) . . ?
H36 C36 C37 119.816(4) . . ?
H36 C36 C35 119.816(3) . . ?

loop_
_geom_bond_atom_site_label_1
_geom_bond_atom_site_label_2
_geom_bond_distance
_geom_bond_site_symmetry_2
_geom_bond_publ_flag
Se31 C8 1.92865(9) . ?
Se31 C32 1.91920(8) . ?
C19 C22 1.41925(7) . ?
C19 C6 1.40872(10) . ?
C19 C7 1.45151(9) . ?
C22 C23 1.43601(10) . ?
C22 C21 1.45744(10) . ?
C8 C20 1.44955(7) . ?
C8 C7 1.35942(10) . ?
C18 C16 1.42825(10) . ?
C18 C23 1.42312(10) . ?
C18 C17 1.42929(8) . ?
C16 C15 1.42749(9) . ?
C16 C24 1.41983(8) . ?
C23 C13 1.43604(8) . ?
C17 C5 1.44809(10) . ?
C17 C6 1.38251(10) . ?
C12 H12 0.9300 . ?
C12 C21 1.41687(7) . ?
C12 C11 1.38008(10) . ?
C25 C7 1.50081(7) . ?
C25 C26 1.38997(8) . ?
C25 C30 1.38824(8) . ?
C13 H13 0.9300 . ?
C13 C14 1.35792(10) . ?
C15 C4 1.43736(8) . ?
C15 C3 1.39903(10) . ?
C21 C20 1.42428(10) . ?
C5 H5 0.9300 . ?
C5 C4 1.34656(10) . ?
C6 H6 0.9300 . ?
C20 C9 1.41018(10) . ?
C24 C14 1.43071(9) . ?
C24 C1 1.40589(10) . ?
C14 H14 0.9300 . ?
C32 C33 1.39254(10) . ?
C32 C37 1.39273(8) . ?
C9 H9 0.9300 . ?
C9 C10 1.37706(7) . ?
C10 H10 0.9300 . ?
C10 C11 1.39636(9) . ?
C33 H33 0.9300 . ?
C33 C34 1.39049(8) . ?
C26 H26 0.9300 . ?
C26 C27 1.38439(7) . ?
C4 H4 0.9300 . ?
C1 H1 0.9300 . ?
C1 C2 1.38130(9) . ?
C30 H30 0.9300 . ?
C30 C29 1.39019(7) . ?
C27 H27 0.9300 . ?
C27 C28 1.38326(8) . ?
C11 H11 0.9300 . ?
C28 H28 0.9300 . ?
C28 C29 1.39191(8) . ?
C3 H3 0.9300 . ?
C3 C2 1.38788(8) . ?
C29 H29 0.9300 . ?
C2 H2 0.9300 . ?
C34 H34 0.9300 . ?
C34 C35 1.38505(8) . ?
C37 H37 0.9300 . ?
C37 C36 1.38670(8) . ?
C35 H35 0.9300 . ?
C35 C36 1.39023(10) . ?
C36 H36 0.9300 . ?
